data_2224048
loop_
_publ_author_name
'Miller, Katie E.'
'Schopp, Lauren M.'
'Nesseth, Kelly N.'
'Moore, Curtis'
'Rheingold, Arnold L.'
'Daley, Christopher J. A.'

_publ_section_title
;
 Carbonyl[tris(3,5-diphenylpyrazol-1-yl-\k<i>N</i>^2^)methane]copper(I)
 hexafluoridophosphate--dichloromethane--diethyl ether (4/3/1)
;
_journal_coeditor_code WM2257
_journal_issue 11
_journal_name_full 'Acta Crystallographica Section E'
_journal_page_first m1354
_journal_page_last m1355
_journal_paper_doi 10.1107/S1600536809040781
_journal_volume 65
_journal_year 2009
_chemical_formula_iupac '[Cu (C46 H34 N6) (C1 O1)] P F6, 0.75C H2 Cl2, 0.25C4 H10 O1'
_chemical_formula_moiety 'C47 H34 Cu N6 O1 +, F6 P -, 0.75(C H2 Cl2), 0.25(C4 H10 O1)'
_chemical_formula_sum 'C48.75 H38 Cl1.5 Cu F6 N6 O1.25 P'
_chemical_formula_weight 989.54
_chemical_name_systematic
;
Carbonyl[tris(3,5-diphenylpyrazol-1-yl-\k<i>N</i>^2^)methane]copper(I)
hexafluoridophosphate--dichloromethane--diethyl ether (4/3/1)
;
_space_group_IT_number 14
_symmetry_cell_setting monoclinic
_symmetry_space_group_name_Hall '-P 2ybc'
_symmetry_space_group_name_H-M 'P 1 21/c 1'
_atom_sites_solution_hydrogens geom
_atom_sites_solution_primary direct
_atom_sites_solution_secondary difmap
_audit_creation_method SHELXL-97
_cell_angle_alpha 90.00
_cell_angle_beta 93.847(2)
_cell_angle_gamma 90.00
_cell_formula_units_Z 4
_cell_length_a 19.891(3)
_cell_length_b 13.772(2)
_cell_length_c 16.091(3)
_cell_measurement_reflns_used 9980
_cell_measurement_temperature 150(2)
_cell_measurement_theta_max 24.92
_cell_measurement_theta_min 2.24
_cell_volume 4398.0(12)
_computing_cell_refinement 'SAINT (Bruker, 2007)'
_computing_data_collection 'APEX2 (Bruker, 2007)'
_computing_data_reduction 'SAINT (Bruker, 2007)'
_computing_molecular_graphics 'ORTEP-3 (Farrugia, 1997)'
_computing_publication_material 'publCIF (Westrip, 2009)'
_computing_structure_refinement 'SHELXL97 (Sheldrick, 2008)'
_computing_structure_solution 'SHELXS97 (Sheldrick, 2008)'
_diffrn_ambient_temperature 150(2)
_diffrn_measured_fraction_theta_full 1.000
_diffrn_measured_fraction_theta_max 0.946
_diffrn_measurement_device_type 'Bruker APEXII CCD'
_diffrn_measurement_method '\f and \w'
_diffrn_radiation_monochromator graphite
_diffrn_radiation_source 'fine-focus sealed tube'
_diffrn_radiation_type MoK\a
_diffrn_radiation_wavelength 0.71073
_diffrn_reflns_av_R_equivalents 0.0361
_diffrn_reflns_av_sigmaI/netI 0.0322
_diffrn_reflns_limit_h_max 25
_diffrn_reflns_limit_h_min -25
_diffrn_reflns_limit_k_max 17
_diffrn_reflns_limit_k_min -18
_diffrn_reflns_limit_l_max 21
_diffrn_reflns_limit_l_min -21
_diffrn_reflns_number 57538
_diffrn_reflns_theta_full 25.00
_diffrn_reflns_theta_max 28.19
_diffrn_reflns_theta_min 1.80
_exptl_absorpt_coefficient_mu 0.697
_exptl_absorpt_correction_T_max 0.9273
_exptl_absorpt_correction_T_min 0.8396
_exptl_absorpt_correction_type multi-scan
_exptl_absorpt_process_details '(SADABS; Bruker, 2007)'
_exptl_crystal_colour colourless
_exptl_crystal_density_diffrn 1.494
_exptl_crystal_density_method 'not measured'
_exptl_crystal_description Needle
_exptl_crystal_F_000 2024
_exptl_crystal_size_max 0.26
_exptl_crystal_size_mid 0.16
_exptl_crystal_size_min 0.11
_refine_diff_density_max 1.019
_refine_diff_density_min -0.845
_refine_ls_extinction_method none
_refine_ls_goodness_of_fit_ref 1.036
_refine_ls_hydrogen_treatment constr
_refine_ls_matrix_type full
_refine_ls_number_parameters 655
_refine_ls_number_reflns 10230
_refine_ls_number_restraints 6
_refine_ls_restrained_S_all 1.038
_refine_ls_R_factor_all 0.0656
_refine_ls_R_factor_gt 0.0428
_refine_ls_shift/su_max 0.001
_refine_ls_shift/su_mean 0.000
_refine_ls_structure_factor_coef Fsqd
_refine_ls_weighting_details 'w=1/[\s^2^(Fo^2^)+(0.0529P)^2^+3.6625P] where P=(Fo^2^+2Fc^2^)/3'
_refine_ls_weighting_scheme calc
_refine_ls_wR_factor_gt 0.1050
_refine_ls_wR_factor_ref 0.1159
_reflns_number_gt 7692
_reflns_number_total 10230
_reflns_threshold_expression I>2\s(I)
_cod_data_source_file wm2257.cif
_cod_data_source_block I
_cod_original_cell_volume 4398.0(13)
_cod_original_sg_symbol_H-M 'P 21/c'
_cod_original_formula_sum 'C48.75 H38 Cl1.50 Cu F6 N6 O1.25 P'
_cod_database_code 2224048
_cod_database_fobs_code 2224048

loop_
_symmetry_equiv_pos_as_xyz
'x, y, z'
'-x, y+1/2, -z+1/2'
'-x, -y, -z'
'x, -y-1/2, z-1/2'

loop_
_atom_site_type_symbol
_atom_site_label
_atom_site_fract_x
_atom_site_fract_y
_atom_site_fract_z
_atom_site_U_iso_or_equiv
_atom_site_adp_type
_atom_site_calc_flag
_atom_site_refinement_flags
_atom_site_occupancy
_atom_site_disorder_assembly
_atom_site_disorder_group
C C1 0.42242(13) 0.21405(19) 0.37258(16) 0.0355(6) Uani d . 1 . .
C C2 0.21856(10) 0.23550(15) 0.51521(13) 0.0214(4) Uani d . 1 . .
H H2 0.1759 0.2386 0.5447 0.026 Uiso calc R 1 . .
C C3 0.19736(10) 0.41694(15) 0.49359(13) 0.0222(4) Uani d . 1 . .
C C4 0.23539(11) 0.48860(16) 0.45989(13) 0.0247(4) Uani d . 1 . .
H H4 0.2249 0.5559 0.4566 0.030 Uiso calc R 1 . .
C C5 0.29246(10) 0.44312(15) 0.43141(13) 0.0227(4) Uani d . 1 . .
C C6 0.13438(10) 0.42759(15) 0.53555(13) 0.0231(4) Uani d . 1 . .
C C7 0.07862(11) 0.36688(16) 0.51896(14) 0.0255(5) Uani d . 1 . .
H H7 0.0805 0.3164 0.4789 0.031 Uiso calc R 1 . .
C C8 0.02067(11) 0.38043(17) 0.56094(15) 0.0308(5) Uani d . 1 . .
H H8 -0.0170 0.3389 0.5499 0.037 Uiso calc R 1 . .
C C9 0.01761(12) 0.45438(17) 0.61897(16) 0.0330(5) Uani d . 1 . .
H H9 -0.0219 0.4626 0.6483 0.040 Uiso calc R 1 . .
C C10 0.07186(12) 0.51634(17) 0.63438(16) 0.0321(5) Uani d . 1 . .
H H10 0.0693 0.5677 0.6734 0.039 Uiso calc R 1 . .
C C11 0.13009(11) 0.50329(16) 0.59263(14) 0.0276(5) Uani d . 1 . .
H H11 0.1672 0.5461 0.6030 0.033 Uiso calc R 1 . .
C C12 0.34983(11) 0.48851(16) 0.39286(14) 0.0260(5) Uani d . 1 . .
C C13 0.33862(13) 0.56580(18) 0.33750(16) 0.0346(5) Uani d . 1 . .
H H13 0.2942 0.5893 0.3248 0.042 Uiso calc R 1 . .
C C14 0.39264(15) 0.6081(2) 0.3011(2) 0.0538(8) Uani d . 1 . .
H H14 0.3850 0.6599 0.2626 0.065 Uiso calc R 1 . .
C C15 0.45756(16) 0.5755(3) 0.3205(2) 0.0649(10) Uani d . 1 . .
H H15 0.4943 0.6046 0.2951 0.078 Uiso calc R 1 . .
C C16 0.46896(14) 0.5008(2) 0.3766(2) 0.0508(8) Uani d . 1 . .
H H16 0.5137 0.4792 0.3905 0.061 Uiso calc R 1 . .
C C17 0.41550(12) 0.45705(18) 0.41269(15) 0.0313(5) Uani d . 1 . .
H H17 0.4236 0.4054 0.4512 0.038 Uiso calc R 1 . .
C C18 0.26913(11) 0.17693(15) 0.65675(13) 0.0234(4) Uani d . 1 . .
C C19 0.33265(11) 0.14563(16) 0.68269(14) 0.0267(5) Uani d . 1 . .
H H19 0.3467 0.1208 0.7362 0.032 Uiso calc R 1 . .
C C20 0.37271(11) 0.15735(19) 0.61518(15) 0.0318(5) Uani d . 1 A .
C C21 0.20807(10) 0.18089(16) 0.70288(13) 0.0225(4) Uani d . 1 . .
C C22 0.16647(11) 0.26249(16) 0.70177(13) 0.0247(4) Uani d . 1 . .
H H22 0.1780 0.3188 0.6717 0.030 Uiso calc R 1 . .
C C23 0.10811(12) 0.26144(17) 0.74472(14) 0.0279(5) Uani d . 1 . .
H H23 0.0792 0.3164 0.7427 0.034 Uiso calc R 1 . .
C C24 0.09191(12) 0.18034(18) 0.79061(14) 0.0299(5) Uani d . 1 . .
H H24 0.0519 0.1797 0.8197 0.036 Uiso calc R 1 . .
C C25 0.13437(11) 0.10012(17) 0.79392(14) 0.0282(5) Uani d . 1 . .
H H25 0.1239 0.0452 0.8264 0.034 Uiso calc R 1 . .
C C26 0.19178(11) 0.09996(16) 0.75005(13) 0.0256(5) Uani d . 1 . .
H H26 0.2203 0.0446 0.7519 0.031 Uiso calc R 1 . .
C C27 0.44506(13) 0.1360(3) 0.61176(18) 0.0606(10) Uani d . 1 . .
C C28 0.4780(3) 0.0837(5) 0.6667(4) 0.0355(13) Uani d P 0.50 A 1
H H28 0.4565 0.0434 0.7049 0.043 Uiso calc PR 0.50 A 1
C C29 0.55288(17) 0.0914(4) 0.6656(2) 0.0758(13) Uani d . 1 . .
H H29 0.5782 0.0605 0.7103 0.091 Uiso calc PR 0.50 A 1
H H29B 0.5782 0.0798 0.7153 0.091 Uiso d PR 0.50 A 2
C C30 0.5843(3) 0.1308(5) 0.6163(4) 0.0441(13) Uani d P 0.50 A 1
H H30 0.6299 0.1137 0.6098 0.053 Uiso calc PR 0.50 A 1
C C31 0.5529(2) 0.2027(4) 0.5681(4) 0.0408(12) Uani d P 0.50 A 1
H H31 0.5783 0.2428 0.5337 0.049 Uiso calc PR 0.50 A 1
C C32 0.4840(2) 0.2157(4) 0.5706(3) 0.0335(11) Uani d P 0.50 A 1
H H32 0.4621 0.2719 0.5476 0.040 Uiso calc PR 0.50 A 1
C C33 0.15501(11) 0.10446(16) 0.43094(13) 0.0239(4) Uani d . 1 . .
C C34 0.17172(11) 0.04769(16) 0.36559(14) 0.0255(5) Uani d . 1 . .
H H34 0.1447 -0.0014 0.3388 0.031 Uiso calc R 1 . .
C C35 0.23664(10) 0.07607(15) 0.34583(13) 0.0231(4) Uani d . 1 A .
C C36 0.09176(11) 0.11060(16) 0.47349(14) 0.0273(5) Uani d . 1 . .
C C37 0.08969(14) 0.0902(2) 0.55808(15) 0.0402(6) Uani d . 1 . .
H H37 0.1294 0.0709 0.5898 0.048 Uiso calc R 1 . .
C C38 0.02932(17) 0.0984(2) 0.59565(18) 0.0534(9) Uani d . 1 . .
H H38 0.0278 0.0846 0.6533 0.064 Uiso calc R 1 . .
C C39 -0.02860(16) 0.1264(2) 0.5501(2) 0.0519(8) Uani d . 1 . .
H H39 -0.0695 0.1334 0.5768 0.062 Uiso calc R 1 . .
C C40 -0.02732(13) 0.14420(19) 0.46590(19) 0.0431(7) Uani d . 1 . .
H H40 -0.0674 0.1625 0.4344 0.052 Uiso calc R 1 . .
C C41 0.03278(11) 0.13529(17) 0.42740(16) 0.0307(5) Uani d . 1 . .
H H41 0.0335 0.1462 0.3692 0.037 Uiso calc R 1 . .
C C42 0.27480(10) 0.03898(16) 0.27714(13) 0.0235(4) Uani d . 1 . .
C C43 0.26789(11) -0.05816(17) 0.25368(14) 0.0277(5) Uani d . 1 . .
H H43 0.2413 -0.1007 0.2844 0.033 Uiso calc R 1 . .
C C44 0.29983(12) -0.09300(18) 0.18539(15) 0.0318(5) Uani d . 1 . .
H H44 0.2953 -0.1593 0.1697 0.038 Uiso calc R 1 . .
C C45 0.33828(12) -0.0309(2) 0.14024(15) 0.0341(5) Uani d . 1 . .
H H45 0.3593 -0.0545 0.0930 0.041 Uiso calc R 1 . .
C C46 0.31462(11) 0.10025(17) 0.23170(14) 0.0273(5) Uani d . 1 . .
H H46 0.3201 0.1664 0.2476 0.033 Uiso calc R 1 . .
C C47 0.34620(11) 0.06525(19) 0.16361(15) 0.0319(5) Uani d . 1 . .
H H47 0.3733 0.1073 0.1330 0.038 Uiso calc R 1 . .
C C28B 0.4911(3) 0.1379(5) 0.6694(4) 0.0382(13) Uani d P 0.50 A 2
H H28B 0.4831 0.1732 0.7185 0.046 Uiso calc PR 0.50 A 2
C C30B 0.5773(3) 0.0603(5) 0.5966(4) 0.0418(13) Uani d P 0.50 A 2
H H30B 0.6243 0.0544 0.5906 0.050 Uiso calc PR 0.50 A 2
C C31B 0.5304(3) 0.0371(4) 0.5340(4) 0.0484(14) Uani d P 0.50 A 2
H H31B 0.5436 0.0017 0.4871 0.058 Uiso calc PR 0.50 A 2
C C32B 0.4634(3) 0.0646(4) 0.5380(3) 0.0378(12) Uani d P 0.50 A 2
H H32B 0.4296 0.0419 0.4982 0.045 Uiso calc PR 0.50 A 2
C C1S 0.7723(3) 0.1515(4) 0.4724(4) 0.0513(12) Uani d P 0.75 B 1
H H1S1 0.7971 0.1754 0.4251 0.062 Uiso calc PR 0.75 B 1
H H1S2 0.8058 0.1311 0.5173 0.062 Uiso calc PR 0.75 B 1
C C2S 0.5816 0.2881 0.4872 0.033(2) Uani d P 0.25 C 2
H H2S1 0.5755 0.3054 0.4281 0.049 Uiso calc PR 0.25 C 2
H H2S2 0.5692 0.3435 0.5212 0.049 Uiso calc PR 0.25 C 2
H H2S3 0.5527 0.2325 0.4984 0.049 Uiso calc PR 0.25 C 2
C C3S 0.6585 0.2600 0.5098 0.032(2) Uani d P 0.25 C 2
H H3S1 0.6882 0.3160 0.4999 0.039 Uiso calc PR 0.25 C 2
H H3S2 0.6651 0.2411 0.5692 0.039 Uiso calc PR 0.25 C 2
C C4S 0.7439 0.1566 0.4766 0.047(4) Uani d P 0.25 C 2
H H4S1 0.7560 0.1501 0.5370 0.056 Uiso calc PR 0.25 C 2
H H4S2 0.7746 0.2039 0.4524 0.056 Uiso calc PR 0.25 C 2
C C5S 0.7455 0.0600 0.4331 0.057(6) Uani d PU 0.25 C 2
H H5S1 0.7248 0.0665 0.3763 0.086 Uiso calc PR 0.25 C 2
H H5S2 0.7204 0.0121 0.4637 0.086 Uiso calc PR 0.25 C 2
H H5S3 0.7923 0.0386 0.4308 0.086 Uiso calc PR 0.25 C 2
Cl Cl1S 0.72306(8) 0.05154(8) 0.44009(9) 0.0617(3) Uani d P 0.75 B 1
Cl Cl2S 0.72256(7) 0.24608(9) 0.50909(8) 0.0716(4) Uani d P 0.75 B 1
Cu Cu1 0.346041(13) 0.224475(19) 0.425401(16) 0.02380(8) Uani d . 1 A .
F F1 0.13767(9) 0.81255(12) 0.31085(11) 0.0542(4) Uani d . 1 . .
F F2 0.05916(8) 0.71373(14) 0.24983(13) 0.0632(5) Uani d . 1 . .
F F3 0.14332(9) 0.77162(11) 0.17670(11) 0.0508(4) Uani d . 1 . .
F F4 0.13903(12) 0.61327(12) 0.20844(14) 0.0730(6) Uani d . 1 . .
F F5 0.21861(8) 0.71132(14) 0.27099(14) 0.0688(6) Uani d . 1 . .
F F6 0.13469(10) 0.65282(14) 0.34508(12) 0.0659(5) Uani d . 1 . .
N N1 0.23144(8) 0.33174(13) 0.48265(11) 0.0216(4) Uani d . 1 . .
N N2 0.29039(9) 0.34751(13) 0.44469(11) 0.0223(4) Uani d . 1 . .
N N3 0.27266(9) 0.20641(13) 0.57560(11) 0.0235(4) Uani d . 1 A .
N N4 0.33619(9) 0.19362(15) 0.54937(12) 0.0299(4) Uani d . 1 . .
N N5 0.20926(8) 0.16426(13) 0.44889(11) 0.0222(4) Uani d . 1 A .
N N6 0.25974(8) 0.14726(13) 0.39678(11) 0.0224(4) Uani d . 1 . .
O O1 0.47013(10) 0.20716(18) 0.33911(14) 0.0588(6) Uani d . 1 . .
O O1S 0.6733 0.1850 0.4606 0.0355(15) Uani d P 0.25 C 2
P P1 0.13840(3) 0.71233(5) 0.26125(5) 0.03739(17) Uani d . 1 . .

loop_
_atom_site_aniso_label
_atom_site_aniso_U_11
_atom_site_aniso_U_22
_atom_site_aniso_U_33
_atom_site_aniso_U_12
_atom_site_aniso_U_13
_atom_site_aniso_U_23
C1 0.0317(13) 0.0377(14) 0.0369(14) -0.0027(10) 0.0024(11) -0.0076(11)
C2 0.0194(10) 0.0213(10) 0.0234(11) -0.0032(8) -0.0002(8) 0.0009(8)
C3 0.0219(10) 0.0213(10) 0.0227(11) -0.0008(8) -0.0034(8) -0.0013(8)
C4 0.0247(11) 0.0211(10) 0.0276(11) -0.0023(8) -0.0024(9) 0.0001(9)
C5 0.0244(10) 0.0229(11) 0.0204(10) -0.0041(8) -0.0010(8) -0.0001(8)
C6 0.0212(10) 0.0216(10) 0.0263(11) 0.0022(8) 0.0008(8) 0.0032(9)
C7 0.0235(10) 0.0224(11) 0.0303(12) -0.0003(8) -0.0002(9) 0.0012(9)
C8 0.0227(11) 0.0270(12) 0.0424(14) -0.0024(9) 0.0000(10) 0.0051(10)
C9 0.0269(11) 0.0287(12) 0.0444(14) 0.0040(9) 0.0093(10) 0.0041(11)
C10 0.0313(12) 0.0270(12) 0.0385(13) 0.0045(10) 0.0050(10) -0.0040(10)
C11 0.0234(11) 0.0227(11) 0.0364(13) -0.0018(9) 0.0005(9) -0.0012(9)
C12 0.0289(11) 0.0233(11) 0.0258(11) -0.0055(9) 0.0028(9) -0.0013(9)
C13 0.0352(13) 0.0306(13) 0.0378(14) -0.0043(10) 0.0005(10) 0.0070(11)
C14 0.0532(18) 0.0515(18) 0.0575(19) -0.0080(14) 0.0101(14) 0.0292(15)
C15 0.0399(16) 0.074(2) 0.082(2) -0.0115(15) 0.0181(16) 0.039(2)
C16 0.0281(13) 0.0574(18) 0.068(2) -0.0051(12) 0.0105(13) 0.0219(16)
C17 0.0294(12) 0.0315(12) 0.0331(13) -0.0055(10) 0.0027(10) 0.0049(10)
C18 0.0278(11) 0.0199(10) 0.0224(11) -0.0025(8) 0.0005(8) -0.0011(8)
C19 0.0277(11) 0.0270(11) 0.0250(11) -0.0021(9) -0.0019(9) 0.0025(9)
C20 0.0222(11) 0.0410(14) 0.0317(12) -0.0030(10) -0.0019(9) 0.0079(11)
C21 0.0245(10) 0.0232(11) 0.0196(10) -0.0020(8) -0.0011(8) -0.0025(8)
C22 0.0303(11) 0.0222(11) 0.0214(11) -0.0018(9) -0.0004(9) -0.0002(8)
C23 0.0308(12) 0.0285(12) 0.0244(11) 0.0044(9) 0.0008(9) -0.0037(9)
C24 0.0304(12) 0.0366(13) 0.0228(11) -0.0005(10) 0.0040(9) -0.0019(10)
C25 0.0317(12) 0.0311(12) 0.0220(11) -0.0041(10) 0.0027(9) 0.0031(9)
C26 0.0283(11) 0.0242(11) 0.0238(11) 0.0000(9) -0.0020(9) 0.0004(9)
C27 0.0233(13) 0.118(3) 0.0404(16) 0.0085(15) 0.0027(11) 0.0355(18)
C28 0.035(3) 0.038(3) 0.033(3) 0.005(3) -0.003(2) 0.002(3)
C29 0.0461(18) 0.148(4) 0.0318(16) 0.048(2) -0.0068(14) 0.003(2)
C30 0.028(3) 0.063(4) 0.041(3) 0.008(3) -0.003(2) -0.002(3)
C31 0.025(2) 0.051(3) 0.046(3) 0.000(2) -0.001(2) 0.009(3)
C32 0.022(2) 0.037(3) 0.041(3) 0.0022(19) -0.0028(19) 0.009(2)
C33 0.0236(10) 0.0226(10) 0.0250(11) -0.0050(8) -0.0014(8) 0.0020(9)
C34 0.0271(11) 0.0232(11) 0.0258(11) -0.0047(9) -0.0008(9) -0.0006(9)
C35 0.0236(10) 0.0205(10) 0.0247(11) 0.0007(8) -0.0019(8) 0.0013(8)
C36 0.0280(11) 0.0248(11) 0.0295(12) -0.0110(9) 0.0055(9) -0.0047(9)
C37 0.0488(15) 0.0441(15) 0.0280(13) -0.0272(12) 0.0042(11) -0.0031(11)
C38 0.068(2) 0.0612(19) 0.0336(15) -0.0426(17) 0.0218(14) -0.0164(14)
C39 0.0539(18) 0.0451(17) 0.061(2) -0.0272(14) 0.0381(16) -0.0226(15)
C40 0.0325(13) 0.0354(14) 0.0636(19) -0.0077(11) 0.0190(12) -0.0048(13)
C41 0.0294(12) 0.0284(12) 0.0353(13) -0.0065(9) 0.0090(10) 0.0005(10)
C42 0.0212(10) 0.0260(11) 0.0225(11) 0.0008(8) -0.0038(8) 0.0007(9)
C43 0.0243(11) 0.0288(12) 0.0292(12) -0.0030(9) -0.0036(9) -0.0029(9)
C44 0.0287(12) 0.0340(13) 0.0320(13) 0.0007(10) -0.0033(9) -0.0095(10)
C45 0.0259(11) 0.0501(15) 0.0259(12) 0.0073(11) -0.0008(9) -0.0047(11)
C46 0.0231(11) 0.0260(11) 0.0324(12) 0.0023(9) -0.0020(9) 0.0044(9)
C47 0.0246(11) 0.0425(14) 0.0284(12) 0.0021(10) 0.0005(9) 0.0070(11)
C28B 0.032(3) 0.055(4) 0.027(3) 0.006(3) 0.001(2) -0.006(3)
C30B 0.025(3) 0.052(4) 0.047(3) 0.013(2) -0.003(2) 0.002(3)
C31B 0.041(3) 0.053(4) 0.051(3) 0.016(3) 0.002(3) -0.018(3)
C32B 0.034(3) 0.036(3) 0.043(3) 0.010(2) -0.004(2) -0.013(2)
C1S 0.044(3) 0.043(3) 0.067(3) -0.0053(19) 0.002(2) 0.005(2)
C2S 0.033(5) 0.027(5) 0.038(5) -0.004(4) 0.002(4) 0.007(4)
C3S 0.034(5) 0.028(5) 0.034(5) -0.013(4) -0.005(4) 0.007(4)
C4S 0.070(12) 0.039(7) 0.032(6) 0.017(7) 0.007(7) 0.003(5)
C5S 0.067(7) 0.055(7) 0.048(6) 0.020(4) -0.009(4) -0.002(4)
Cl1S 0.0581(7) 0.0341(6) 0.0923(10) -0.0055(5) 0.0016(6) -0.0124(6)
Cl2S 0.0942(9) 0.0459(6) 0.0776(8) -0.0050(6) 0.0261(7) -0.0174(6)
Cu1 0.02001(13) 0.02522(15) 0.02630(15) -0.00240(10) 0.00253(10) -0.00122(11)
F1 0.0586(10) 0.0414(9) 0.0659(11) -0.0103(8) 0.0290(9) -0.0078(8)
F2 0.0290(8) 0.0748(13) 0.0853(14) -0.0085(8) -0.0008(8) 0.0205(11)
F3 0.0631(11) 0.0338(9) 0.0574(10) 0.0033(7) 0.0177(8) 0.0088(7)
F4 0.1047(16) 0.0279(9) 0.0863(15) 0.0005(9) 0.0050(12) 0.0018(9)
F5 0.0298(9) 0.0645(12) 0.1123(17) 0.0112(8) 0.0067(9) 0.0202(11)
F6 0.0656(12) 0.0604(12) 0.0696(12) -0.0195(9) -0.0107(9) 0.0325(10)
N1 0.0198(8) 0.0204(9) 0.0247(9) -0.0040(7) 0.0020(7) 0.0007(7)
N2 0.0210(9) 0.0237(9) 0.0225(9) -0.0047(7) 0.0034(7) -0.0004(7)
N3 0.0180(8) 0.0275(10) 0.0247(9) -0.0022(7) -0.0005(7) 0.0028(7)
N4 0.0176(9) 0.0416(11) 0.0305(10) -0.0011(8) 0.0010(7) 0.0069(9)
N5 0.0208(8) 0.0210(9) 0.0248(9) -0.0028(7) 0.0017(7) -0.0004(7)
N6 0.0210(9) 0.0211(9) 0.0251(9) 0.0010(7) 0.0020(7) -0.0004(7)
O1 0.0364(11) 0.0804(16) 0.0622(14) -0.0048(10) 0.0235(10) -0.0186(12)
O1S 0.031(3) 0.039(4) 0.036(4) 0.006(3) 0.003(3) 0.002(3)
P1 0.0277(3) 0.0267(3) 0.0579(4) 0.0015(2) 0.0043(3) 0.0107(3)

loop_
_atom_type_symbol
_atom_type_description
_atom_type_scat_dispersion_real
_atom_type_scat_dispersion_imag
_atom_type_scat_source
C C 0.0033 0.0016 'International Tables Vol C Tables 4.2.6.8 and 6.1.1.4'
H H 0.0000 0.0000 'International Tables Vol C Tables 4.2.6.8 and 6.1.1.4'
N N 0.0061 0.0033 'International Tables Vol C Tables 4.2.6.8 and 6.1.1.4'
O O 0.0106 0.0060 'International Tables Vol C Tables 4.2.6.8 and 6.1.1.4'
F F 0.0171 0.0103 'International Tables Vol C Tables 4.2.6.8 and 6.1.1.4'
P P 0.1023 0.0942 'International Tables Vol C Tables 4.2.6.8 and 6.1.1.4'
Cu Cu 0.3201 1.2651 'International Tables Vol C Tables 4.2.6.8 and 6.1.1.4'
Cl Cl 0.1484 0.1585 'International Tables Vol C Tables 4.2.6.8 and 6.1.1.4'

loop_
_geom_angle_atom_site_label_1
_geom_angle_atom_site_label_2
_geom_angle_atom_site_label_3
_geom_angle_site_symmetry_1
_geom_angle_site_symmetry_3
_geom_angle
_geom_angle_publ_flag
O1 C1 Cu1 . . 179.6(3) ?
N5 C2 N1 . . 111.58(17) ?
N5 C2 N3 . . 110.88(17) ?
N1 C2 N3 . . 110.53(16) ?
N5 C2 H2 . . 107.9 ?
N1 C2 H2 . . 107.9 ?
N3 C2 H2 . . 107.9 ?
N1 C3 C4 . . 105.85(18) ?
N1 C3 C6 . . 126.01(19) ?
C4 C3 C6 . . 128.1(2) ?
C3 C4 C5 . . 106.69(19) ?
C3 C4 H4 . . 126.7 ?
C5 C4 H4 . . 126.7 ?
N2 C5 C4 . . 110.76(19) ?
N2 C5 C12 . . 121.24(19) ?
C4 C5 C12 . . 128.0(2) ?
C11 C6 C7 . . 119.3(2) ?
C11 C6 C3 . . 117.93(19) ?
C7 C6 C3 . . 122.8(2) ?
C8 C7 C6 . . 120.0(2) ?
C8 C7 H7 . . 120.0 ?
C6 C7 H7 . . 120.0 ?
C9 C8 C7 . . 120.2(2) ?
C9 C8 H8 . . 119.9 ?
C7 C8 H8 . . 119.9 ?
C10 C9 C8 . . 120.3(2) ?
C10 C9 H9 . . 119.9 ?
C8 C9 H9 . . 119.9 ?
C9 C10 C11 . . 119.9(2) ?
C9 C10 H10 . . 120.0 ?
C11 C10 H10 . . 120.0 ?
C10 C11 C6 . . 120.3(2) ?
C10 C11 H11 . . 119.8 ?
C6 C11 H11 . . 119.8 ?
C17 C12 C13 . . 119.4(2) ?
C17 C12 C5 . . 120.8(2) ?
C13 C12 C5 . . 119.8(2) ?
C14 C13 C12 . . 119.6(2) ?
C14 C13 H13 . . 120.2 ?
C12 C13 H13 . . 120.2 ?
C15 C14 C13 . . 120.4(3) ?
C15 C14 H14 . . 119.8 ?
C13 C14 H14 . . 119.8 ?
C16 C15 C14 . . 120.1(3) ?
C16 C15 H15 . . 120.0 ?
C14 C15 H15 . . 120.0 ?
C15 C16 C17 . . 120.2(3) ?
C15 C16 H16 . . 119.9 ?
C17 C16 H16 . . 119.9 ?
C16 C17 C12 . . 120.2(2) ?
C16 C17 H17 . . 119.9 ?
C12 C17 H17 . . 119.9 ?
C19 C18 N3 . . 106.08(19) ?
C19 C18 C21 . . 129.4(2) ?
N3 C18 C21 . . 124.55(19) ?
C18 C19 C20 . . 106.8(2) ?
C18 C19 H19 . . 126.6 ?
C20 C19 H19 . . 126.6 ?
N4 C20 C19 . . 110.5(2) ?
N4 C20 C27 . . 121.6(2) ?
C19 C20 C27 . . 127.9(2) ?
C22 C21 C26 . . 119.4(2) ?
C22 C21 C18 . . 122.3(2) ?
C26 C21 C18 . . 118.35(19) ?
C23 C22 C21 . . 120.0(2) ?
C23 C22 H22 . . 120.0 ?
C21 C22 H22 . . 120.0 ?
C24 C23 C22 . . 120.3(2) ?
C24 C23 H23 . . 119.9 ?
C22 C23 H23 . . 119.9 ?
C23 C24 C25 . . 119.8(2) ?
C23 C24 H24 . . 120.1 ?
C25 C24 H24 . . 120.1 ?
C26 C25 C24 . . 120.2(2) ?
C26 C25 H25 . . 119.9 ?
C24 C25 H25 . . 119.9 ?
C25 C26 C21 . . 120.3(2) ?
C25 C26 H26 . . 119.8 ?
C21 C26 H26 . . 119.8 ?
C28B C27 C20 . . 129.2(4) ?
C28 C27 C20 . . 122.7(4) ?
C28B C27 C32 . . 86.5(4) ?
C28 C27 C32 . . 116.9(4) ?
C20 C27 C32 . . 113.6(3) ?
C28B C27 C32B . . 111.6(4) ?
C28 C27 C32B . . 92.0(4) ?
C20 C27 C32B . . 114.9(3) ?
C32 C27 C32B . . 88.4(3) ?
C27 C28 C29 . . 114.5(5) ?
C27 C28 H28 . . 122.8 ?
C29 C28 H28 . . 122.8 ?
C30 C29 C28B . . 109.2(5) ?
C30B C29 C28B . . 124.4(4) ?
C30 C29 C28 . . 128.1(4) ?
C30B C29 C28 . . 114.4(4) ?
C30 C29 H29 . . 116.0 ?
C30B C29 H29 . . 106.7 ?
C28B C29 H29 . . 126.7 ?
C28 C29 H29 . . 116.0 ?
C30 C29 H29B . . 112.1 ?
C30B C29 H29B . . 117.5 ?
C28B C29 H29B . . 118.1 ?
C28 C29 H29B . . 117.4 ?
C29 C30 C31 . . 118.0(5) ?
C29 C30 H30 . . 121.0 ?
C31 C30 H30 . . 121.0 ?
C30 C31 C32 . . 119.1(5) ?
C30 C31 H31 . . 120.4 ?
C32 C31 H31 . . 120.4 ?
C31 C32 C27 . . 117.0(4) ?
C31 C32 H32 . . 121.5 ?
C27 C32 H32 . . 121.5 ?
C34 C33 N5 . . 106.05(19) ?
C34 C33 C36 . . 130.39(19) ?
N5 C33 C36 . . 123.44(19) ?
C33 C34 C35 . . 106.79(19) ?
C33 C34 H34 . . 126.6 ?
C35 C34 H34 . . 126.6 ?
N6 C35 C34 . . 110.35(19) ?
N6 C35 C42 . . 122.68(19) ?
C34 C35 C42 . . 126.90(19) ?
C41 C36 C37 . . 119.5(2) ?
C41 C36 C33 . . 118.9(2) ?
C37 C36 C33 . . 121.6(2) ?
C38 C37 C36 . . 119.6(3) ?
C38 C37 H37 . . 120.2 ?
C36 C37 H37 . . 120.2 ?
C39 C38 C37 . . 120.6(3) ?
C39 C38 H38 . . 119.7 ?
C37 C38 H38 . . 119.7 ?
C38 C39 C40 . . 120.1(3) ?
C38 C39 H39 . . 119.9 ?
C40 C39 H39 . . 119.9 ?
C39 C40 C41 . . 119.7(3) ?
C39 C40 H40 . . 120.1 ?
C41 C40 H40 . . 120.1 ?
C36 C41 C40 . . 120.4(2) ?
C36 C41 H41 . . 119.8 ?
C40 C41 H41 . . 119.8 ?
C43 C42 C46 . . 119.1(2) ?
C43 C42 C35 . . 119.3(2) ?
C46 C42 C35 . . 121.5(2) ?
C44 C43 C42 . . 120.2(2) ?
C44 C43 H43 . . 119.9 ?
C42 C43 H43 . . 119.9 ?
C45 C44 C43 . . 119.9(2) ?
C45 C44 H44 . . 120.0 ?
C43 C44 H44 . . 120.0 ?
C47 C45 C44 . . 120.4(2) ?
C47 C45 H45 . . 119.8 ?
C44 C45 H45 . . 119.8 ?
C47 C46 C42 . . 120.5(2) ?
C47 C46 H46 . . 119.8 ?
C42 C46 H46 . . 119.8 ?
C45 C47 C46 . . 119.9(2) ?
C45 C47 H47 . . 120.0 ?
C46 C47 H47 . . 120.0 ?
C27 C28B C29 . . 124.0(5) ?
C27 C28B H28B . . 118.0 ?
C29 C28B H28B . . 118.0 ?
C29 C30B C31B . . 115.3(5) ?
C29 C30B H30B . . 122.4 ?
C31B C30B H30B . . 122.4 ?
C30B C31B C32B . . 120.8(5) ?
C30B C31B H31B . . 119.6 ?
C32B C31B H31B . . 119.6 ?
C31B C32B C27 . . 117.9(4) ?
C31B C32B H32B . . 121.0 ?
C27 C32B H32B . . 121.0 ?
Cl1S C1S Cl2S . . 111.4(3) ?
Cl1S C1S H1S1 . . 109.3 ?
Cl2S C1S H1S1 . . 109.3 ?
Cl1S C1S H1S2 . . 109.3 ?
Cl2S C1S H1S2 . . 109.3 ?
H1S1 C1S H1S2 . . 108.0 ?
C3S C2S H2S1 . . 109.5 ?
C3S C2S H2S2 . . 109.5 ?
H2S1 C2S H2S2 . . 109.5 ?
C3S C2S H2S3 . . 109.5 ?
H2S1 C2S H2S3 . . 109.5 ?
H2S2 C2S H2S3 . . 109.5 ?
O1S C3S C2S . . 107.161(5) ?
O1S C3S H3S1 . . 110.3 ?
C2S C3S H3S1 . . 110.3 ?
O1S C3S H3S2 . . 110.3 ?
C2S C3S H3S2 . . 110.3 ?
H3S1 C3S H3S2 . . 108.5 ?
O1S C4S C5S . . 101.746(4) ?
O1S C4S H4S1 . . 111.4 ?
C5S C4S H4S1 . . 111.4 ?
O1S C4S H4S2 . . 111.4 ?
C5S C4S H4S2 . . 111.4 ?
H4S1 C4S H4S2 . . 109.3 ?
C4S C5S H5S1 . . 109.5 ?
C4S C5S H5S2 . . 109.5 ?
H5S1 C5S H5S2 . . 109.5 ?
C4S C5S H5S3 . . 109.5 ?
H5S1 C5S H5S3 . . 109.5 ?
H5S2 C5S H5S3 . . 109.5 ?
C1 Cu1 N6 . . 125.15(9) ?
C1 Cu1 N2 . . 128.14(10) ?
N6 Cu1 N2 . . 90.59(7) ?
C1 Cu1 N4 . . 125.44(10) ?
N6 Cu1 N4 . . 88.73(7) ?
N2 Cu1 N4 . . 86.38(8) ?
C3 N1 N2 . . 111.43(17) ?
C3 N1 C2 . . 129.23(17) ?
N2 N1 C2 . . 118.68(17) ?
C5 N2 N1 . . 105.25(17) ?
C5 N2 Cu1 . . 139.91(15) ?
N1 N2 Cu1 . . 114.84(13) ?
N4 N3 C18 . . 111.21(17) ?
N4 N3 C2 . . 119.02(17) ?
C18 N3 C2 . . 129.24(18) ?
C20 N4 N3 . . 105.48(18) ?
C20 N4 Cu1 . . 139.45(16) ?
N3 N4 Cu1 . . 114.89(13) ?
N6 N5 C33 . . 111.50(17) ?
N6 N5 C2 . . 120.16(16) ?
C33 N5 C2 . . 128.28(18) ?
C35 N6 N5 . . 105.31(17) ?
C35 N6 Cu1 . . 140.06(15) ?
N5 N6 Cu1 . . 114.31(13) ?
C3S O1S C4S . . 110.237(4) ?
F2 P1 F6 . . 90.13(10) ?
F2 P1 F5 . . 178.92(12) ?
F6 P1 F5 . . 90.88(11) ?
F2 P1 F1 . . 90.30(10) ?
F6 P1 F1 . . 91.10(11) ?
F5 P1 F1 . . 90.06(11) ?
F2 P1 F3 . . 90.71(10) ?
F6 P1 F3 . . 179.08(11) ?
F5 P1 F3 . . 88.27(11) ?
F1 P1 F3 . . 89.25(9) ?
F2 P1 F4 . . 89.54(12) ?
F6 P1 F4 . . 90.78(11) ?
F5 P1 F4 . . 90.07(12) ?
F1 P1 F4 . . 178.12(11) ?
F3 P1 F4 . . 88.88(10) ?

loop_
_geom_bond_atom_site_label_1
_geom_bond_atom_site_label_2
_geom_bond_site_symmetry_2
_geom_bond_distance
_geom_bond_publ_flag
C1 O1 . 1.126(3) ?
C1 Cu1 . 1.796(3) y
C2 N5 . 1.452(3) ?
C2 N1 . 1.454(3) ?
C2 N3 . 1.457(3) ?
C2 H2 . 1.0000 ?
C3 N1 . 1.372(3) ?
C3 C4 . 1.377(3) ?
C3 C6 . 1.470(3) ?
C4 C5 . 1.400(3) ?
C4 H4 . 0.9500 ?
C5 N2 . 1.335(3) ?
C5 C12 . 1.474(3) ?
C6 C11 . 1.396(3) ?
C6 C7 . 1.400(3) ?
C7 C8 . 1.387(3) ?
C7 H7 . 0.9500 ?
C8 C9 . 1.386(3) ?
C8 H8 . 0.9500 ?
C9 C10 . 1.385(3) ?
C9 H9 . 0.9500 ?
C10 C11 . 1.389(3) ?
C10 H10 . 0.9500 ?
C11 H11 . 0.9500 ?
C12 C17 . 1.393(3) ?
C12 C13 . 1.396(3) ?
C13 C14 . 1.386(4) ?
C13 H13 . 0.9500 ?
C14 C15 . 1.383(4) ?
C14 H14 . 0.9500 ?
C15 C16 . 1.376(4) ?
C15 H15 . 0.9500 ?
C16 C17 . 1.384(3) ?
C16 H16 . 0.9500 ?
C17 H17 . 0.9500 ?
C18 C19 . 1.373(3) ?
C18 N3 . 1.374(3) ?
C18 C21 . 1.466(3) ?
C19 C20 . 1.399(3) ?
C19 H19 . 0.9500 ?
C20 N4 . 1.340(3) ?
C20 C27 . 1.473(3) ?
C21 C22 . 1.395(3) ?
C21 C26 . 1.399(3) ?
C22 C23 . 1.391(3) ?
C22 H22 . 0.9500 ?
C23 C24 . 1.389(3) ?
C23 H23 . 0.9500 ?
C24 C25 . 1.389(3) ?
C24 H24 . 0.9500 ?
C25 C26 . 1.382(3) ?
C25 H25 . 0.9500 ?
C26 H26 . 0.9500 ?
C27 C28B . 1.259(6) ?
C27 C28 . 1.286(6) ?
C27 C32 . 1.521(6) ?
C27 C32B . 1.602(6) ?
C28 C29 . 1.494(7) ?
C28 H28 . 0.9500 ?
C29 C30 . 1.175(7) ?
C29 C30B . 1.313(7) ?
C29 C28B . 1.391(6) ?
C29 H29 . 0.9500 ?
C29 H29B . 0.9300 ?
C30 C31 . 1.381(8) ?
C30 H30 . 0.9500 ?
C31 C32 . 1.385(7) ?
C31 H31 . 0.9500 ?
C32 H32 . 0.9500 ?
C33 C34 . 1.369(3) ?
C33 N5 . 1.373(3) ?
C33 C36 . 1.475(3) ?
C34 C35 . 1.406(3) ?
C34 H34 . 0.9500 ?
C35 N6 . 1.339(3) ?
C35 C42 . 1.474(3) ?
C36 C41 . 1.388(3) ?
C36 C37 . 1.393(3) ?
C37 C38 . 1.385(4) ?
C37 H37 . 0.9500 ?
C38 C39 . 1.378(5) ?
C38 H38 . 0.9500 ?
C39 C40 . 1.379(4) ?
C39 H39 . 0.9500 ?
C40 C41 . 1.388(3) ?
C40 H40 . 0.9500 ?
C41 H41 . 0.9500 ?
C42 C43 . 1.394(3) ?
C42 C46 . 1.397(3) ?
C43 C44 . 1.391(3) ?
C43 H43 . 0.9500 ?
C44 C45 . 1.385(4) ?
C44 H44 . 0.9500 ?
C45 C47 . 1.383(4) ?
C45 H45 . 0.9500 ?
C46 C47 . 1.385(3) ?
C46 H46 . 0.9500 ?
C47 H47 . 0.9500 ?
C28B H28B . 0.9500 ?
C30B C31B . 1.364(8) ?
C30B H30B . 0.9500 ?
C31B C32B . 1.390(7) ?
C31B H31B . 0.9500 ?
C32B H32B . 0.9500 ?
C1S Cl1S . 1.748(5) ?
C1S Cl2S . 1.762(5) ?
C1S H1S1 . 0.9900 ?
C1S H1S2 . 0.9900 ?
C2S C3S . 1.5972(2) ?
C2S H2S1 . 0.9800 ?
C2S H2S2 . 0.9800 ?
C2S H2S3 . 0.9800 ?
C3S O1S . 1.34576(16) ?
C3S H3S1 . 0.9900 ?
C3S H3S2 . 0.9900 ?
C4S O1S . 1.4641(2) ?
C4S C5S . 1.5050(2) ?
C4S H4S1 . 0.9900 ?
C4S H4S2 . 0.9900 ?
C5S H5S1 . 0.9800 ?
C5S H5S2 . 0.9800 ?
C5S H5S3 . 0.9800 ?
Cu1 N6 . 2.0453(18) y
Cu1 N2 . 2.0588(18) y
Cu1 N4 . 2.0617(19) y
F1 P1 . 1.5949(18) ?
F2 P1 . 1.5747(17) ?
F3 P1 . 1.5953(18) ?
F4 P1 . 1.608(2) ?
F5 P1 . 1.5928(18) ?
F6 P1 . 1.5842(18) ?
N1 N2 . 1.375(2) ?
N3 N4 . 1.370(2) ?
N5 N6 . 1.371(2) ?
